data_2104492
loop_
_publ_author_name
'Marsh, Richard E.'

_publ_section_title
;
 Space groups <i>P</i>1 and <i>Cc</i>: how are they doing?
;
_journal_coeditor_code BK5088
_journal_issue 6
_journal_name_full 'Acta Crystallographica Section B'
_journal_page_first 782
_journal_page_last 783
_journal_paper_doi 10.1107/S0108768109046448
_journal_volume 65
_journal_year 2009
_chemical_formula_sum 'C10 H16 N10 S2 Zn'
_chemical_formula_weight 405.82
_chemical_name_systematic
;
bis(4-Amino-3,5-dimethyl-1,2,4-triazole)-bis(isothiocyanato)-zinc(ii).
;
_space_group_IT_number 15
_symmetry_cell_setting monoclinic
_symmetry_space_group_name_Hall '-C 2yc'
_symmetry_space_group_name_H-M 'C 1 2/c 1'
_cell_angle_alpha 90.00
_cell_angle_beta 106.690(7)
_cell_angle_gamma 90.00
_cell_formula_units_Z 4
_cell_length_a 14.701(8)
_cell_length_b 10.056(6)
_cell_length_c 13.341(8)
_cell_measurement_temperature 298(2)
_cell_volume 1889.2(19)
_diffrn_ambient_temperature 298(2)
_diffrn_radiation_type MoK\a
_diffrn_radiation_wavelength 0.71073
_exptl_crystal_density_diffrn 1.427
_exptl_crystal_F_000 832
_cod_data_source_file bk5088.cif
_cod_data_source_block SALTUV
_cod_depositor_comments
;
The following automatic conversions were performed:
'_symmetry_cell_setting' value 'Monoclinic' changed to 'monoclinic'
according to '/home/saulius/struct/CIF-dictionaries/cif_core.dic'
dictionary named 'cif_core.dic' version 2.4.1 from 2010-06-29.

Automatic conversion script
Id: cif_fix_enum 1527 2010-12-29 10:47:43Z saulius 

The following automatic conversions were performed:

'_symmetry_cell_setting' value 'Monoclinic' changed to 'monoclinic'
according to /home/saulius/struct/CIF-dictionaries/cif_core.dic
dictionary named 'cif_core.dic' version 2.4.1 from 2010-06-29.

Automatic conversion script
Id: cif_fix_values 1715 2011-07-08 13:25:40Z adriana 
;
_cod_original_cell_volume 1889.1(18)
_cod_original_sg_symbol_H-M C2/c
_cod_database_code 2104492

loop_
_symmetry_equiv_pos_as_xyz
'x, y, z'
'-x, y, 1/2-z'
'-x, -y, -z'
'x, -y, z+1/2'
'x+1/2, y+1/2, z'
'1/2-x, 1/2+y, 1/2-z'
'1/2-x, 1/2-y, -z'
'x+1/2, -y+1/2, z+1/2'

loop_
_atom_site_label
_atom_site_type_symbol
_atom_site_fract_x
_atom_site_fract_y
_atom_site_fract_z
_atom_site_occupancy
Zn1 Zn 0.0 0.16313 0.25 1
N1 N 0.0202 0.2619 0.3796 1
N2 N 0.1160 0.0527 0.2667 1
N3 N 0.1729 0.0684 0.2002 1
N4 N 0.2375 -0.0731 0.3230 1
N5 N 0.3041 -0.1560 0.3921 1
H1 H 0.3554 -0.1788 0.3778 1
H2 H 0.2936 -0.1836 0.4486 1
S1 S 0.0954 0.3233 0.5869 1
C1 C 0.0515 0.2876 0.4658 1
C2 C 0.1561 -0.0318 0.3405 1
C3 C 0.1194 -0.0767 0.4260 1
H3 H 0.1630 -0.1391 0.4689 1
H4 H 0.0588 -0.1187 0.3975 1
H5 H 0.1123 -0.0016 0.4676 1
C4 C 0.2458 -0.0094 0.2365 1
C5 C 0.3247 -0.0286 0.1888 1
H6 H 0.3700 -0.0898 0.2304 1
H7 H 0.3550 0.0550 0.1860 1
H8 H 0.2998 -0.0635 0.1194 1

loop_
_geom_angle_atom_site_label_1
_geom_angle_atom_site_label_2
_geom_angle_atom_site_label_3
_geom_angle
_geom_angle_site_symmetry_1
_geom_angle_site_symmetry_2
_geom_angle_site_symmetry_3
_geom_angle_publ_flag
N1 Zn1 N2 106.16 . . . yes
N1 Zn1 N1 118.46 . . 2_555 yes
N1 Zn1 N2 106.96 . . 2_555 yes
N1 Zn1 N2 106.96 2_555 . . yes
N2 Zn1 N2 112.28 . . 2_555 yes
N1 Zn1 N2 106.16 2_555 . 2_555 yes
Zn1 N1 C1 158.35 . . . yes
Zn1 N2 N3 121.13 . . . yes
Zn1 N2 C2 129.29 . . . yes
N3 N2 C2 109.30 . . . yes
N2 N3 C4 106.01 . . . yes
N5 N4 C2 123.59 . . . yes
N5 N4 C4 128.39 . . . yes
C2 N4 C4 107.64 . . . yes
N4 N5 H1 120.00 . . . no
N4 N5 H2 120.00 . . . no
H1 N5 H2 120.00 . . . no
S1 C1 N1 179.85 . . . yes
N4 C2 C3 125.65 . . . yes
N2 C2 N4 107.50 . . . yes
N2 C2 C3 126.84 . . . yes
N3 C4 N4 109.55 . . . yes
N3 C4 C5 125.34 . . . yes
N4 C4 C5 125.09 . . . yes

loop_
_geom_bond_atom_site_label_1
_geom_bond_atom_site_label_2
_geom_bond_distance
_geom_bond_site_symmetry_1
_geom_bond_site_symmetry_2
_geom_bond_publ_flag
Zn1 N1 1.9414 . . yes
Zn1 N2 1.9932 . . yes
Zn1 N1 1.9414 . 2_555 yes
Zn1 N2 1.9932 . 2_555 yes
S1 C1 1.5990 . . yes
N1 C1 1.1389 . . yes
N2 N3 1.3921 . . yes
N2 C2 1.3060 . . yes
N3 C4 1.3027 . . yes
N4 N5 1.4089 . . yes
N4 C2 1.3489 . . yes
N4 C4 1.3557 . . yes
N5 H2 0.8600 . . no
N5 H1 0.8600 . . no
C2 C3 1.4661 . . no
C4 C5 1.4871 . . no
C3 H3 0.9600 . . no
C3 H4 0.9600 . . no
C3 H5 0.9600 . . no
C5 H6 0.9600 . . no
C5 H7 0.9600 . . no
C5 H8 0.9600 . . no
